data_4079655
loop_
_publ_author_name
'Kalaivani, P.'
'Prabhakaran, R.'
'Poornima, P.'
'Dallemer, F.'
'Vijayalakshmi, K.'
'Padma, V. Vijaya'
'Natarajan, K.'

_publ_section_title
;
 Versatile Coordination Behavior of Salicylaldehydethiosemicarbazone in
 Ruthenium(II) Carbonyl Complexes: Synthesis, Spectral, X-ray,
 Electrochemistry, DNA Binding, Cytotoxicity, and Cellular Uptake Studies
;
_journal_issue 23
_journal_name_full Organometallics
_journal_page_first 8323
_journal_paper_doi 10.1021/om300914n
_journal_volume 31
_journal_year 2012
_chemical_compound_source 'synthesis as described'
_chemical_formula_moiety 'C45 H37 N3 O2 P2 Ru S'
_chemical_formula_sum 'C45 H37 N3 O2 P2 Ru S'
_chemical_formula_weight 846.85
_chemical_name_systematic
;
 ?
;
_space_group_IT_number 15
_symmetry_cell_setting monoclinic
_symmetry_Int_Tables_number 15
_symmetry_space_group_name_Hall '-C 2yc'
_symmetry_space_group_name_H-M 'C 1 2/c 1'
_atom_sites_solution_hydrogens geom
_atom_sites_solution_primary direct
_atom_sites_solution_secondary difmap
_audit_conform_dict_location ftp://ftp.iucr.org/pub/cif_core.dic
_audit_conform_dict_name cif_core.dic
_audit_conform_dict_version 2.4
_audit_creation_date 2011-07-01T09:19:01-00:00
_audit_creation_method 'WinGX routine CIF_UPDATE'
_cell_angle_alpha 90
_cell_angle_beta 106.464(1)
_cell_angle_gamma 90
_cell_formula_units_Z 24
_cell_length_a 69.7414(9)
_cell_length_b 11.0337(2)
_cell_length_c 36.0149(5)
_cell_measurement_reflns_used 87596
_cell_measurement_temperature 293(2)
_cell_measurement_theta_max 28.11
_cell_measurement_theta_min 0.61
_cell_measurement_wavelength 0.71073
_cell_volume 26577.4(7)
_computing_molecular_graphics 'Ortep-3 for Windows (Farrugia, 1997)'
_computing_publication_material 'WinGX publication routines (Farrugia, 1999)'
_computing_structure_refinement 'SHELXL-97 (Sheldrick, 2008)'
_computing_structure_solution 'SUPERFLIP (Palatinus & Chapuis, 2007)'
_diffrn_ambient_temperature 293(2)
_diffrn_measured_fraction_theta_full 0.924
_diffrn_measured_fraction_theta_max 0.924
_diffrn_measurement_device_type KappaCCD
_diffrn_measurement_method 'Omega + Phi scan'
_diffrn_radiation_monochromator graphite
_diffrn_radiation_probe x-ray
_diffrn_radiation_type MoK\a
_diffrn_radiation_wavelength 0.71073
_diffrn_reflns_av_R_equivalents 0.0717
_diffrn_reflns_av_unetI/netI 0.1542
_diffrn_reflns_limit_h_max 92
_diffrn_reflns_limit_h_min -89
_diffrn_reflns_limit_k_max 14
_diffrn_reflns_limit_k_min -14
_diffrn_reflns_limit_l_max 46
_diffrn_reflns_limit_l_min -47
_diffrn_reflns_number 87596
_diffrn_reflns_reduction_process
;
 Scaled and merged with Sortav
 R.H. Blessing, (1987) Cryst. Rev. 1, 3-58
 R.H. Blessing, (1989) J. Appl. Cryst. 22, 396-397
;
_diffrn_reflns_theta_full 28.11
_diffrn_reflns_theta_max 28.11
_diffrn_reflns_theta_min 0.61
_diffrn_standards_number none
_exptl_absorpt_coefficient_mu 0.511
_exptl_absorpt_correction_T_max 0.893
_exptl_absorpt_correction_T_min 0.89
_exptl_absorpt_correction_type multi-scan
_exptl_absorpt_process_details
;
 R.H. Blessing, Acta Cryst. (1995), A51, 33-38
;
_exptl_crystal_colour yellow
_exptl_crystal_density_diffrn 1.27
_exptl_crystal_density_method 'not measured'
_exptl_crystal_description prism
_exptl_crystal_F_000 10416
_exptl_crystal_size_max 0.24
_exptl_crystal_size_mid 0.2
_exptl_crystal_size_min 0.12
_refine_diff_density_max 1.4
_refine_diff_density_min -0.628
_refine_diff_density_rms 0.09
_refine_ls_extinction_method none
_refine_ls_goodness_of_fit_ref 1.03
_refine_ls_hydrogen_treatment constr
_refine_ls_matrix_type full
_refine_ls_number_parameters 1459
_refine_ls_number_reflns 29964
_refine_ls_number_restraints 0
_refine_ls_restrained_S_all 1.03
_refine_ls_R_factor_all 0.1734
_refine_ls_R_factor_gt 0.0817
_refine_ls_shift/su_max 0.000
_refine_ls_shift/su_mean 0
_refine_ls_structure_factor_coef Fsqd
_refine_ls_weighting_details 'calc w=1/[\s^2^(Fo^2^)+(0.0808P)^2^+109.8414P] where P=(Fo^2^+2Fc^2^)/3'
_refine_ls_weighting_scheme calc
_refine_ls_wR_factor_gt 0.1961
_refine_ls_wR_factor_ref 0.2289
_reflns_number_gt 15141
_reflns_number_total 29964
_reflns_threshold_expression >2\s(I)
_cod_data_source_file om300914n_si_001.cif
_cod_data_source_block ruls2
_cod_original_cell_volume 26577.3(7)
_cod_original_sg_symbol_H-M 'C 2/c'
_cod_database_code 4079655

loop_
_symmetry_equiv_pos_as_xyz
'x, y, z'
'-x, y, -z+1/2'
'x+1/2, y+1/2, z'
'-x+1/2, y+1/2, -z+1/2'
'-x, -y, -z'
'x, -y, z-1/2'
'-x+1/2, -y+1/2, -z'
'x+1/2, -y+1/2, z-1/2'

loop_
_atom_site_label
_atom_site_type_symbol
_atom_site_fract_x
_atom_site_fract_y
_atom_site_fract_z
_atom_site_U_iso_or_equiv
_atom_site_adp_type
_atom_site_occupancy
_atom_site_symmetry_multiplicity
_atom_site_calc_flag
_atom_site_refinement_flags
C1 C 0.24036(11) 0.3332(7) 0.04645(19) 0.0590(18) Uani 1 1 d .
C2 C 0.23575(10) 0.0340(6) 0.0676(2) 0.0569(18) Uani 1 1 d .
H2 H 0.238 0.0066 0.0448 0.068 Uiso 1 1 calc R
C3 C 0.23252(11) -0.0575(6) 0.0932(2) 0.0575(18) Uani 1 1 d .
C4 C 0.23375(13) -0.1776(7) 0.0819(3) 0.087(3) Uani 1 1 d .
H4 H 0.2365 -0.1926 0.0585 0.104 Uiso 1 1 calc R
C5 C 0.23114(17) -0.2736(9) 0.1036(4) 0.112(4) Uani 1 1 d .
H5 H 0.2322 -0.3523 0.0952 0.135 Uiso 1 1 calc R
C6 C 0.22694(14) -0.2532(8) 0.1382(3) 0.095(3) Uani 1 1 d .
H6 H 0.2255 -0.3182 0.1536 0.113 Uiso 1 1 calc R
C7 C 0.22494(11) -0.1381(7) 0.1497(3) 0.078(2) Uani 1 1 d .
H7 H 0.2217 -0.1261 0.1728 0.093 Uiso 1 1 calc R
C8 C 0.22752(9) -0.0351(7) 0.1279(2) 0.0567(18) Uani 1 1 d .
C9 C 0.17914(10) 0.2371(6) 0.11836(19) 0.0536(17) Uani 1 1 d .
C10 C 0.18406(11) 0.1606(8) 0.1499(2) 0.076(2) Uani 1 1 d .
H10 H 0.1949 0.1087 0.1532 0.091 Uiso 1 1 calc R
C11 C 0.17338(12) 0.1588(9) 0.1769(2) 0.093(3) Uani 1 1 d .
H11 H 0.1767 0.1048 0.1976 0.112 Uiso 1 1 calc R
C12 C 0.15769(14) 0.2382(10) 0.1726(3) 0.102(3) Uani 1 1 d .
H12 H 0.1504 0.2388 0.1906 0.122 Uiso 1 1 calc R
C13 C 0.15279(13) 0.3168(10) 0.1417(3) 0.100(3) Uani 1 1 d .
H13 H 0.1424 0.372 0.1393 0.119 Uiso 1 1 calc R
C14 C 0.16310(11) 0.3145(8) 0.1143(2) 0.077(2) Uani 1 1 d .
H14 H 0.1592 0.3654 0.0929 0.093 Uiso 1 1 calc R
C15 C 0.18513(9) 0.3657(6) 0.0531(2) 0.0495(16) Uani 1 1 d .
C16 C 0.18961(10) 0.4817(6) 0.0681(2) 0.0641(19) Uani 1 1 d .
H16 H 0.1968 0.492 0.0939 0.077 Uiso 1 1 calc R
C17 C 0.18339(14) 0.5809(8) 0.0450(3) 0.098(3) Uani 1 1 d .
H17 H 0.1864 0.6584 0.0552 0.118 Uiso 1 1 calc R
C18 C 0.17281(15) 0.5666(8) 0.0070(3) 0.106(3) Uani 1 1 d .
H18 H 0.1691 0.6345 -0.0088 0.128 Uiso 1 1 calc R
C19 C 0.16766(13) 0.4537(8) -0.0082(2) 0.085(3) Uani 1 1 d .
H19 H 0.16 0.4451 -0.0338 0.103 Uiso 1 1 calc R
C20 C 0.17392(10) 0.3520(7) 0.0147(2) 0.0607(19) Uani 1 1 d .
H20 H 0.1706 0.2749 0.0044 0.073 Uiso 1 1 calc R
C21 C 0.18602(10) 0.1047(6) 0.05409(19) 0.0514(16) Uani 1 1 d .
C22 C 0.17302(11) 0.0209(6) 0.0614(2) 0.073(2) Uani 1 1 d .
H22 H 0.1681 0.0317 0.0826 0.087 Uiso 1 1 calc R
C23 C 0.16715(15) -0.0796(8) 0.0378(3) 0.108(3) Uani 1 1 d .
H23 H 0.1584 -0.1366 0.043 0.13 Uiso 1 1 calc R
C24 C 0.17471(17) -0.0930(8) 0.0059(3) 0.110(4) Uani 1 1 d .
H24 H 0.1708 -0.1594 -0.0104 0.132 Uiso 1 1 calc R
C25 C 0.18762(14) -0.0107(8) -0.0016(2) 0.088(3) Uani 1 1 d .
H25 H 0.1927 -0.0212 -0.0226 0.105 Uiso 1 1 calc R
C26 C 0.19306(11) 0.0861(7) 0.0218(2) 0.065(2) Uani 1 1 d .
H26 H 0.2018 0.1425 0.0163 0.077 Uiso 1 1 calc R
C27 C 0.27263(10) 0.0995(6) 0.18294(19) 0.0536(17) Uani 1 1 d .
C28 C 0.26136(11) 0.0606(8) 0.2071(2) 0.075(2) Uani 1 1 d .
H28 H 0.2498 0.1022 0.2072 0.09 Uiso 1 1 calc R
C29 C 0.26725(14) -0.0395(9) 0.2312(2) 0.097(3) Uani 1 1 d .
H29 H 0.2597 -0.0653 0.2472 0.116 Uiso 1 1 calc R
C30 C 0.28468(15) -0.1003(8) 0.2308(3) 0.088(3) Uani 1 1 d .
H30 H 0.2888 -0.1676 0.2465 0.106 Uiso 1 1 calc R
C31 C 0.29582(13) -0.0611(8) 0.2071(3) 0.087(3) Uani 1 1 d .
H31 H 0.3076 -0.1012 0.2073 0.105 Uiso 1 1 calc R
C32 C 0.28967(11) 0.0368(7) 0.1832(2) 0.069(2) Uani 1 1 d .
H32 H 0.2972 0.0611 0.1669 0.083 Uiso 1 1 calc R
C33 C 0.27185(10) 0.3568(6) 0.19010(19) 0.0506(16) Uani 1 1 d .
C34 C 0.26493(11) 0.4729(7) 0.1811(2) 0.069(2) Uani 1 1 d .
H34 H 0.2569 0.4903 0.1563 0.083 Uiso 1 1 calc R
C35 C 0.26991(12) 0.5641(8) 0.2086(3) 0.085(3) Uani 1 1 d .
H35 H 0.2653 0.6426 0.2021 0.102 Uiso 1 1 calc R
C36 C 0.28150(13) 0.5393(10) 0.2452(3) 0.090(3) Uani 1 1 d .
H36 H 0.2844 0.6003 0.2638 0.108 Uiso 1 1 calc R
C37 C 0.28877(13) 0.4253(10) 0.2546(2) 0.088(3) Uani 1 1 d .
H37 H 0.2969 0.4086 0.2793 0.106 Uiso 1 1 calc R
C38 C 0.28394(10) 0.3344(8) 0.2270(2) 0.068(2) Uani 1 1 d .
H38 H 0.2889 0.2567 0.2335 0.082 Uiso 1 1 calc R
C39 C 0.28188(10) 0.2504(7) 0.12476(19) 0.0547(17) Uani 1 1 d .
C40 C 0.28260(11) 0.1608(8) 0.0980(2) 0.074(2) Uani 1 1 d .
H40 H 0.2748 0.0915 0.0964 0.088 Uiso 1 1 calc R
C41 C 0.29483(12) 0.1733(10) 0.0735(2) 0.087(3) Uani 1 1 d .
H41 H 0.2953 0.1125 0.056 0.105 Uiso 1 1 calc R
C42 C 0.30616(13) 0.2771(10) 0.0757(3) 0.093(3) Uani 1 1 d .
H42 H 0.3142 0.2873 0.0592 0.111 Uiso 1 1 calc R
C43 C 0.30560(13) 0.3627(9) 0.1015(3) 0.088(3) Uani 1 1 d .
H43 H 0.3136 0.4311 0.1029 0.106 Uiso 1 1 calc R
C44 C 0.29369(11) 0.3545(7) 0.1263(2) 0.072(2) Uani 1 1 d .
H44 H 0.2935 0.4167 0.1436 0.086 Uiso 1 1 calc R
C45 C 0.22343(10) 0.3308(7) 0.1573(2) 0.0576(18) Uani 1 1 d .
C46 C 0.42487(10) 0.3781(6) 0.12205(18) 0.0492(16) Uani 1 1 d .
C47 C 0.43099(9) 0.0890(6) 0.09573(19) 0.0516(17) Uani 1 1 d .
H47 H 0.4287 0.0568 0.118 0.062 Uiso 1 1 calc R
C48 C 0.43475(9) 0.0012(6) 0.0689(2) 0.0534(17) Uani 1 1 d .
C49 C 0.43371(12) -0.1200(7) 0.0775(2) 0.076(2) Uani 1 1 d .
H49 H 0.4309 -0.1399 0.1005 0.091 Uiso 1 1 calc R
C50 C 0.43657(13) -0.2129(7) 0.0545(3) 0.086(3) Uani 1 1 d .
H50 H 0.4357 -0.2935 0.0614 0.103 Uiso 1 1 calc R
C51 C 0.44079(12) -0.1815(8) 0.0200(3) 0.084(3) Uani 1 1 d .
H51 H 0.4425 -0.2421 0.0033 0.101 Uiso 1 1 calc R
C52 C 0.44243(11) -0.0606(7) 0.0105(2) 0.070(2) Uani 1 1 d .
H52 H 0.4456 -0.0428 -0.0124 0.084 Uiso 1 1 calc R
C53 C 0.43953(9) 0.0359(6) 0.0339(2) 0.0531(17) Uani 1 1 d .
C54 C 0.39493(9) 0.1663(6) -0.01892(17) 0.0491(16) Uani 1 1 d .
C55 C 0.40614(10) 0.1428(7) -0.04467(19) 0.065(2) Uani 1 1 d .
H55 H 0.417 0.1919 -0.0443 0.078 Uiso 1 1 calc R
C56 C 0.40140(13) 0.0485(8) -0.0705(2) 0.079(2) Uani 1 1 d .
H56 H 0.4086 0.0358 -0.0883 0.095 Uiso 1 1 calc R
C57 C 0.38560(14) -0.0278(8) -0.0698(2) 0.088(3) Uani 1 1 d .
H57 H 0.3825 -0.0938 -0.0865 0.106 Uiso 1 1 calc R
C58 C 0.37467(13) -0.0057(8) -0.0446(2) 0.081(2) Uani 1 1 d .
H58 H 0.364 -0.056 -0.0446 0.098 Uiso 1 1 calc R
C59 C 0.37923(10) 0.0889(7) -0.0193(2) 0.0615(19) Uani 1 1 d .
H59 H 0.3717 0.1017 -0.0021 0.074 Uiso 1 1 calc R
C60 C 0.38426(9) 0.2985(6) 0.04215(18) 0.0492(16) Uani 1 1 d .
C61 C 0.38408(11) 0.2005(7) 0.0669(2) 0.067(2) Uani 1 1 d .
H61 H 0.3923 0.134 0.0669 0.08 Uiso 1 1 calc R
C62 C 0.37176(12) 0.2019(10) 0.0913(2) 0.085(3) Uani 1 1 d .
H62 H 0.3713 0.1352 0.1068 0.102 Uiso 1 1 calc R
C63 C 0.36039(13) 0.3016(10) 0.0922(2) 0.087(3) Uani 1 1 d .
H63 H 0.3527 0.3047 0.1095 0.104 Uiso 1 1 calc R
C64 C 0.36018(12) 0.3957(9) 0.0683(3) 0.088(3) Uani 1 1 d .
H64 H 0.3519 0.4616 0.0686 0.106 Uiso 1 1 calc R
C65 C 0.37210(10) 0.3967(7) 0.0431(2) 0.066(2) Uani 1 1 d .
H65 H 0.3719 0.463 0.027 0.079 Uiso 1 1 calc R
C66 C 0.39334(9) 0.4242(6) -0.02124(18) 0.0492(16) Uani 1 1 d .
C67 C 0.38054(10) 0.4044(7) -0.05776(19) 0.0608(19) Uani 1 1 d .
H67 H 0.3757 0.3268 -0.065 0.073 Uiso 1 1 calc R
C68 C 0.37485(11) 0.5002(8) -0.0838(2) 0.070(2) Uani 1 1 d .
H68 H 0.3664 0.4865 -0.1085 0.084 Uiso 1 1 calc R
C69 C 0.38178(12) 0.6143(8) -0.0728(3) 0.083(3) Uani 1 1 d .
H69 H 0.378 0.6785 -0.0901 0.1 Uiso 1 1 calc R
C70 C 0.39422(12) 0.6343(7) -0.0365(2) 0.079(2) Uani 1 1 d .
H70 H 0.3988 0.7123 -0.0292 0.095 Uiso 1 1 calc R
C71 C 0.40002(11) 0.5406(7) -0.0105(2) 0.065(2) Uani 1 1 d .
H71 H 0.4084 0.5554 0.0142 0.078 Uiso 1 1 calc R
C72 C 0.48000(9) 0.1729(6) 0.11378(19) 0.0516(16) Uani 1 1 d .
C73 C 0.49302(13) 0.0859(8) 0.1061(3) 0.080(2) Uani 1 1 d .
H73 H 0.4978 0.0935 0.0845 0.096 Uiso 1 1 calc R
C74 C 0.49871(16) -0.0114(9) 0.1309(3) 0.108(3) Uani 1 1 d .
H74 H 0.5079 -0.067 0.1265 0.129 Uiso 1 1 calc R
C75 C 0.49114(17) -0.0280(8) 0.1621(3) 0.106(3) Uani 1 1 d .
H75 H 0.4944 -0.0963 0.1777 0.127 Uiso 1 1 calc R
C76 C 0.47857(13) 0.0593(7) 0.1693(2) 0.078(2) Uani 1 1 d .
H76 H 0.474 0.0517 0.1911 0.093 Uiso 1 1 calc R
C77 C 0.47278(11) 0.1547(7) 0.14592(19) 0.0623(19) Uani 1 1 d .
H77 H 0.4638 0.21 0.1511 0.075 Uiso 1 1 calc R
C78 C 0.48724(9) 0.3017(7) 0.04913(19) 0.0531(17) Uani 1 1 d .
C79 C 0.48212(12) 0.2329(9) 0.0167(2) 0.094(3) Uani 1 1 d .
H79 H 0.4706 0.1856 0.0113 0.113 Uiso 1 1 calc R
C80 C 0.49389(13) 0.2323(11) -0.0088(3) 0.126(5) Uani 1 1 d .
H80 H 0.4904 0.183 -0.0306 0.152 Uiso 1 1 calc R
C81 C 0.51032(14) 0.3032(11) -0.0018(3) 0.105(4) Uani 1 1 d .
H81 H 0.5179 0.3052 -0.0193 0.127 Uiso 1 1 calc R
C82 C 0.51570(12) 0.3700(8) 0.0302(3) 0.086(3) Uani 1 1 d .
H82 H 0.5273 0.4166 0.0351 0.103 Uiso 1 1 calc R
C83 C 0.50430(10) 0.3713(7) 0.0565(2) 0.067(2) Uani 1 1 d .
H83 H 0.5082 0.4188 0.0787 0.081 Uiso 1 1 calc R
C84 C 0.48123(9) 0.4311(6) 0.11349(19) 0.0508(16) Uani 1 1 d .
C85 C 0.49325(10) 0.4184(7) 0.1515(2) 0.066(2) Uani 1 1 d .
H85 H 0.4967 0.3416 0.162 0.079 Uiso 1 1 calc R
C86 C 0.50009(13) 0.5205(9) 0.1736(3) 0.093(3) Uani 1 1 d .
H86 H 0.5081 0.5114 0.1989 0.112 Uiso 1 1 calc R
C87 C 0.49527(15) 0.6338(8) 0.1591(3) 0.116(4) Uani 1 1 d .
H87 H 0.4999 0.7014 0.1744 0.139 Uiso 1 1 calc R
C88 C 0.48336(14) 0.6485(8) 0.1212(3) 0.101(3) Uani 1 1 d .
H88 H 0.4801 0.7255 0.1108 0.121 Uiso 1 1 calc R
C89 C 0.47640(11) 0.5461(7) 0.0993(2) 0.071(2) Uani 1 1 d .
H89 H 0.4682 0.5555 0.0741 0.085 Uiso 1 1 calc R
C90 C 0.44263(9) 0.4071(7) 0.01344(18) 0.0534(17) Uani 1 1 d .
C91 C 0.59337(10) 0.1832(6) 0.2886(2) 0.0559(18) Uani 1 1 d .
C92 C 0.59985(9) 0.4748(6) 0.26251(18) 0.0524(17) Uani 1 1 d .
H92 H 0.5982 0.507 0.2853 0.063 Uiso 1 1 calc R
C93 C 0.60273(9) 0.5619(5) 0.23515(18) 0.0457(15) Uani 1 1 d .
C94 C 0.60030(11) 0.6841(6) 0.2426(2) 0.0617(19) Uani 1 1 d .
H94 H 0.5973 0.7051 0.2653 0.074 Uiso 1 1 calc R
C95 C 0.60218(12) 0.7739(6) 0.2179(3) 0.076(3) Uani 1 1 d .
H95 H 0.6003 0.8545 0.2237 0.091 Uiso 1 1 calc R
C96 C 0.60687(11) 0.7435(6) 0.1841(3) 0.070(2) Uani 1 1 d .
H96 H 0.6082 0.8044 0.1672 0.084 Uiso 1 1 calc R
C97 C 0.60962(10) 0.6255(6) 0.1755(2) 0.0603(18) Uani 1 1 d .
H97 H 0.6128 0.6076 0.1527 0.072 Uiso 1 1 calc R
C98 C 0.60774(9) 0.5288(6) 0.20061(19) 0.0489(16) Uani 1 1 d .
C99 C 0.56011(9) 0.1482(6) 0.14537(18) 0.0472(15) Uani 1 1 d .
C100 C 0.56561(11) 0.0299(6) 0.1561(2) 0.066(2) Uani 1 1 d .
H100 H 0.5741 0.0142 0.1806 0.079 Uiso 1 1 calc R
C101 C 0.55860(12) -0.0653(7) 0.1308(3) 0.080(2) Uani 1 1 d .
H101 H 0.5623 -0.1443 0.1387 0.095 Uiso 1 1 calc R
C102 C 0.54636(12) -0.0451(8) 0.0946(3) 0.084(3) Uani 1 1 d .
H102 H 0.5418 -0.1093 0.0776 0.1 Uiso 1 1 calc R
C103 C 0.54090(11) 0.0719(8) 0.0835(2) 0.076(2) Uani 1 1 d .
H103 H 0.5326 0.0872 0.0587 0.092 Uiso 1 1 calc R
C104 C 0.54756(10) 0.1669(7) 0.10875(19) 0.0581(18) Uani 1 1 d .
H104 H 0.5435 0.2453 0.1009 0.07 Uiso 1 1 calc R
C105 C 0.55233(10) 0.2813(6) 0.20811(19) 0.0500(17) Uani 1 1 d .
C106 C 0.53880(11) 0.1864(8) 0.2084(2) 0.072(2) Uani 1 1 d .
H106 H 0.538 0.1201 0.1921 0.086 Uiso 1 1 calc R
C107 C 0.52672(13) 0.1923(9) 0.2331(3) 0.092(3) Uani 1 1 d .
H107 H 0.5179 0.1293 0.2335 0.11 Uiso 1 1 calc R
C108 C 0.52772(14) 0.2910(12) 0.2572(3) 0.099(3) Uani 1 1 d .
H108 H 0.5197 0.2932 0.2738 0.118 Uiso 1 1 calc R
C109 C 0.54036(12) 0.3854(9) 0.2569(2) 0.085(3) Uani 1 1 d .
H109 H 0.5408 0.4517 0.2731 0.102 Uiso 1 1 calc R
C110 C 0.55270(11) 0.3820(8) 0.2322(2) 0.074(2) Uani 1 1 d .
H110 H 0.5612 0.4467 0.2318 0.089 Uiso 1 1 calc R
C111 C 0.56363(9) 0.4058(6) 0.14699(18) 0.0482(16) Uani 1 1 d .
C112 C 0.57569(10) 0.4242(7) 0.1219(2) 0.0633(19) Uani 1 1 d .
H112 H 0.5863 0.3723 0.1227 0.076 Uiso 1 1 calc R
C113 C 0.57152(13) 0.5214(8) 0.0957(2) 0.075(2) Uani 1 1 d .
H113 H 0.5793 0.5342 0.0789 0.09 Uiso 1 1 calc R
C114 C 0.55587(14) 0.5974(7) 0.0951(2) 0.082(2) Uani 1 1 d .
H114 H 0.5531 0.6623 0.0779 0.098 Uiso 1 1 calc R
C115 C 0.54431(13) 0.5791(8) 0.1193(3) 0.086(3) Uani 1 1 d .
H115 H 0.5338 0.6319 0.1187 0.103 Uiso 1 1 calc R
C116 C 0.54806(11) 0.4815(7) 0.1449(2) 0.065(2) Uani 1 1 d .
H116 H 0.5398 0.4683 0.1608 0.078 Uiso 1 1 calc R
C117 C 0.64693(9) 0.1219(6) 0.28233(19) 0.0473(16) Uani 1 1 d .
C118 C 0.65737(10) 0.1376(6) 0.3210(2) 0.0561(18) Uani 1 1 d .
H118 H 0.6615 0.2145 0.3305 0.067 Uiso 1 1 calc R
C119 C 0.66166(12) 0.0376(8) 0.3455(2) 0.078(2) Uani 1 1 d .
H119 H 0.6687 0.0473 0.3714 0.093 Uiso 1 1 calc R
C120 C 0.65547(13) -0.0756(8) 0.3311(3) 0.084(3) Uani 1 1 d .
H120 H 0.658 -0.1415 0.3479 0.101 Uiso 1 1 calc R
C121 C 0.64572(12) -0.0945(7) 0.2928(3) 0.081(2) Uani 1 1 d .
H121 H 0.6421 -0.1721 0.2833 0.098 Uiso 1 1 calc R
C122 C 0.64138(10) 0.0057(6) 0.2687(2) 0.0607(19) Uani 1 1 d .
H122 H 0.6346 -0.0051 0.2427 0.073 Uiso 1 1 calc R
C123 C 0.65453(9) 0.2290(6) 0.21459(19) 0.0504(17) Uani 1 1 d .
C124 C 0.65088(11) 0.2976(7) 0.1818(2) 0.067(2) Uani 1 1 d .
H124 H 0.6405 0.3538 0.1767 0.081 Uiso 1 1 calc R
C125 C 0.66205(12) 0.2864(9) 0.1559(2) 0.083(3) Uani 1 1 d .
H125 H 0.6595 0.3361 0.1342 0.099 Uiso 1 1 calc R
C126 C 0.67696(13) 0.2013(9) 0.1625(3) 0.089(3) Uani 1 1 d .
H126 H 0.6844 0.1925 0.145 0.107 Uiso 1 1 calc R
C127 C 0.68089(12) 0.1293(8) 0.1946(3) 0.082(2) Uani 1 1 d .
H127 H 0.6908 0.0702 0.1986 0.098 Uiso 1 1 calc R
C128 C 0.67002(10) 0.1444(6) 0.2216(2) 0.0625(19) Uani 1 1 d .
H128 H 0.6731 0.0981 0.244 0.075 Uiso 1 1 calc R
C129 C 0.64972(9) 0.3820(5) 0.27664(18) 0.0445(15) Uani 1 1 d .
C130 C 0.64299(10) 0.4160(6) 0.30812(19) 0.0575(18) Uani 1 1 d .
H130 H 0.6335 0.3687 0.315 0.069 Uiso 1 1 calc R
C131 C 0.65014(13) 0.5175(8) 0.3289(2) 0.081(2) Uani 1 1 d .
H131 H 0.6454 0.5399 0.3496 0.097 Uiso 1 1 calc R
C132 C 0.66449(15) 0.5870(8) 0.3194(3) 0.097(3) Uani 1 1 d .
H132 H 0.6695 0.6556 0.3339 0.116 Uiso 1 1 calc R
C133 C 0.67151(14) 0.5560(7) 0.2885(3) 0.096(3) Uani 1 1 d .
H133 H 0.6812 0.6032 0.2822 0.115 Uiso 1 1 calc R
C134 C 0.66400(11) 0.4537(7) 0.2672(2) 0.070(2) Uani 1 1 d .
H134 H 0.6686 0.4326 0.2462 0.084 Uiso 1 1 calc R
C135 C 0.60887(9) 0.1556(6) 0.17693(19) 0.0525(17) Uani 1 1 d .
N1 N 0.23955(9) 0.2161(5) 0.04144(15) 0.0564(15) Uani 1 1 d .
N2 N 0.23588(7) 0.1509(5) 0.07224(14) 0.0466(13) Uani 1 1 d .
N3 N 0.24417(10) 0.4021(6) 0.01789(17) 0.085(2) Uani 1 1 d .
H3A H 0.2459 0.3679 -0.0024 0.102 Uiso 1 1 calc R
H3B H 0.2448 0.4797 0.0201 0.102 Uiso 1 1 calc R
N4 N 0.42571(8) 0.2615(5) 0.12444(14) 0.0514(14) Uani 1 1 d .
N5 N 0.43033(7) 0.2041(4) 0.09337(13) 0.0407(12) Uani 1 1 d .
N6 N 0.41977(10) 0.4399(5) 0.15091(16) 0.076(2) Uani 1 1 d .
H6A H 0.4173 0.4008 0.1697 0.092 Uiso 1 1 calc R
H6B H 0.4191 0.5177 0.1502 0.092 Uiso 1 1 calc R
N7 N 0.59546(9) 0.2997(5) 0.29208(15) 0.0530(14) Uani 1 1 d .
N8 N 0.59916(7) 0.3575(4) 0.26013(13) 0.0411(12) Uani 1 1 d .
N9 N 0.58948(10) 0.1228(5) 0.31829(17) 0.079(2) Uani 1 1 d .
H9A H 0.5885 0.1618 0.3383 0.095 Uiso 1 1 calc R
H9B H 0.588 0.0454 0.3171 0.095 Uiso 1 1 calc R
O1 O 0.22471(7) 0.0718(4) 0.14113(13) 0.0561(12) Uani 1 1 d .
O2 O 0.21923(9) 0.3902(6) 0.17923(16) 0.107(2) Uani 1 1 d .
O3 O 0.44170(6) 0.1432(4) 0.02292(12) 0.0495(11) Uani 1 1 d .
O4 O 0.44678(7) 0.4799(5) -0.00564(14) 0.0843(18) Uani 1 1 d .
O5 O 0.61109(6) 0.4196(4) 0.19005(12) 0.0464(10) Uani 1 1 d .
O6 O 0.61210(8) 0.0897(5) 0.15543(16) 0.0902(19) Uani 1 1 d .
P1 P 0.19456(3) 0.23649(15) 0.08494(5) 0.0442(4) Uani 1 1 d .
P2 P 0.26445(3) 0.23433(16) 0.15399(5) 0.0471(4) Uani 1 1 d .
P3 P 0.40174(2) 0.29786(16) 0.01284(5) 0.0437(4) Uani 1 1 d .
P4 P 0.47152(2) 0.30200(16) 0.08237(5) 0.0459(4) Uani 1 1 d .
P5 P 0.56960(2) 0.27418(14) 0.17882(5) 0.0415(4) Uani 1 1 d .
P6 P 0.63930(2) 0.24858(15) 0.24811(5) 0.0413(4) Uani 1 1 d .
Ru1 Ru 0.229721(7) 0.23701(5) 0.118324(14) 0.04186(15) Uani 1 1 d .
Ru2 Ru 0.436430(7) 0.30385(5) 0.049118(14) 0.04019(14) Uani 1 1 d .
Ru3 Ru 0.604146(7) 0.25969(4) 0.214709(13) 0.03696(14) Uani 1 1 d .
S1 S 0.23658(3) 0.40780(15) 0.08556(5) 0.0517(4) Uani 1 1 d .
S2 S 0.42918(3) 0.46484(14) 0.08526(5) 0.0487(4) Uani 1 1 d .
S3 S 0.59553(3) 0.09889(14) 0.24965(5) 0.0477(4) Uani 1 1 d .

loop_
_atom_site_aniso_label
_atom_site_aniso_U_11
_atom_site_aniso_U_22
_atom_site_aniso_U_33
_atom_site_aniso_U_23
_atom_site_aniso_U_13
_atom_site_aniso_U_12
C1 0.069(5) 0.065(5) 0.042(4) 0.006(4) 0.016(4) 0.000(4)
C2 0.058(5) 0.057(5) 0.056(4) -0.004(4) 0.018(4) 0.003(3)
C3 0.067(5) 0.031(4) 0.073(5) -0.001(3) 0.017(4) -0.002(3)
C4 0.114(8) 0.053(5) 0.098(7) 0.004(5) 0.039(6) 0.014(5)
C5 0.138(10) 0.061(7) 0.141(11) 0.004(6) 0.044(9) -0.007(6)
C6 0.091(7) 0.054(6) 0.135(9) 0.037(6) 0.025(7) -0.011(5)
C7 0.066(5) 0.066(6) 0.099(7) 0.031(5) 0.020(5) 0.000(4)
C8 0.036(4) 0.058(5) 0.067(5) 0.022(4) 0.002(3) 0.002(3)
C9 0.044(4) 0.068(5) 0.047(4) -0.003(3) 0.010(3) -0.002(3)
C10 0.053(5) 0.112(7) 0.066(5) 0.025(5) 0.022(4) 0.003(4)
C11 0.058(6) 0.152(9) 0.075(6) 0.038(6) 0.026(5) 0.001(6)
C12 0.070(7) 0.174(11) 0.070(7) 0.005(6) 0.034(6) -0.006(6)
C13 0.073(7) 0.135(9) 0.100(8) 0.004(7) 0.040(6) 0.021(6)
C14 0.056(5) 0.106(7) 0.072(6) 0.004(5) 0.022(4) 0.014(5)
C15 0.045(4) 0.044(4) 0.058(4) 0.001(3) 0.012(3) 0.002(3)
C16 0.061(5) 0.053(5) 0.071(5) 0.001(4) 0.006(4) 0.004(4)
C17 0.094(7) 0.052(5) 0.123(9) 0.014(5) -0.010(6) -0.003(5)
C18 0.105(8) 0.066(6) 0.124(9) 0.040(6) -0.007(7) -0.006(5)
C19 0.087(6) 0.081(6) 0.070(6) 0.030(5) -0.007(5) -0.011(5)
C20 0.052(4) 0.061(5) 0.063(5) 0.013(4) 0.006(4) -0.002(3)
C21 0.048(4) 0.046(4) 0.052(4) 0.003(3) 0.001(3) -0.002(3)
C22 0.074(6) 0.047(4) 0.089(6) 0.005(4) 0.012(5) -0.018(4)
C23 0.116(9) 0.063(6) 0.127(9) -0.001(6) 0.002(7) -0.033(6)
C24 0.143(10) 0.054(6) 0.104(9) -0.030(6) -0.013(7) 0.005(6)
C25 0.106(8) 0.078(6) 0.067(6) -0.021(5) 0.006(5) 0.007(5)
C26 0.068(5) 0.065(5) 0.049(4) -0.009(4) -0.003(4) 0.004(4)
C27 0.043(4) 0.060(4) 0.053(4) 0.004(3) 0.007(3) -0.005(3)
C28 0.055(5) 0.108(7) 0.058(5) 0.015(5) 0.008(4) -0.009(4)
C29 0.080(7) 0.129(9) 0.067(6) 0.040(6) -0.001(5) -0.017(6)
C30 0.100(7) 0.064(5) 0.081(6) 0.028(5) -0.007(6) -0.007(5)
C31 0.073(6) 0.094(7) 0.089(7) 0.011(5) 0.014(5) 0.003(5)
C32 0.066(5) 0.074(5) 0.066(5) 0.015(4) 0.015(4) 0.006(4)
C33 0.049(4) 0.054(4) 0.047(4) -0.008(3) 0.010(3) -0.010(3)
C34 0.068(5) 0.063(5) 0.067(5) -0.017(4) 0.002(4) -0.013(4)
C35 0.069(6) 0.088(6) 0.085(7) -0.025(5) 0.003(5) -0.001(5)
C36 0.070(6) 0.115(8) 0.073(6) -0.043(6) 0.001(5) -0.008(5)
C37 0.066(6) 0.139(9) 0.050(5) -0.019(6) 0.001(4) -0.015(6)
C38 0.053(5) 0.096(6) 0.051(5) -0.007(4) 0.007(4) -0.006(4)
C39 0.039(4) 0.079(5) 0.046(4) 0.004(4) 0.012(3) 0.011(3)
C40 0.054(5) 0.098(6) 0.072(5) -0.017(5) 0.023(4) -0.009(4)
C41 0.055(5) 0.146(9) 0.065(6) -0.024(6) 0.024(4) -0.001(5)
C42 0.058(6) 0.163(10) 0.062(6) 0.017(6) 0.025(5) -0.006(6)
C43 0.075(6) 0.114(8) 0.083(7) 0.019(6) 0.037(5) -0.015(5)
C44 0.072(5) 0.073(5) 0.075(6) 0.008(4) 0.026(5) -0.007(4)
C45 0.046(4) 0.073(5) 0.051(4) -0.011(4) 0.009(3) -0.002(3)
C46 0.066(5) 0.041(4) 0.044(4) -0.008(3) 0.022(3) -0.010(3)
C47 0.060(5) 0.048(4) 0.053(4) -0.003(3) 0.027(4) -0.006(3)
C48 0.046(4) 0.045(4) 0.064(5) 0.000(3) 0.009(3) -0.004(3)
C49 0.086(6) 0.065(5) 0.079(6) -0.004(4) 0.028(5) -0.002(4)
C50 0.090(7) 0.046(5) 0.121(9) -0.008(5) 0.028(6) -0.001(4)
C51 0.065(6) 0.078(6) 0.101(7) -0.041(5) 0.012(5) 0.004(5)
C52 0.064(5) 0.065(5) 0.084(6) -0.017(4) 0.024(4) 0.008(4)
C53 0.039(4) 0.061(5) 0.058(4) -0.013(4) 0.012(3) 0.001(3)
C54 0.042(4) 0.065(4) 0.036(4) -0.003(3) 0.005(3) -0.002(3)
C55 0.052(5) 0.091(6) 0.048(4) -0.013(4) 0.008(4) -0.005(4)
C56 0.078(6) 0.102(7) 0.056(5) -0.020(5) 0.016(4) 0.011(5)
C57 0.099(7) 0.088(7) 0.066(6) -0.022(5) 0.003(5) 0.007(6)
C58 0.087(6) 0.074(6) 0.079(6) -0.013(5) 0.017(5) -0.021(5)
C59 0.054(5) 0.069(5) 0.062(5) -0.006(4) 0.017(4) -0.009(4)
C60 0.039(4) 0.072(5) 0.036(4) -0.002(3) 0.010(3) -0.009(3)
C61 0.052(5) 0.095(6) 0.056(5) 0.013(4) 0.019(4) -0.006(4)
C62 0.055(5) 0.147(9) 0.057(5) 0.023(5) 0.021(4) -0.013(5)
C63 0.060(6) 0.148(9) 0.061(6) -0.016(6) 0.033(5) -0.014(6)
C64 0.073(6) 0.109(7) 0.096(7) -0.007(6) 0.045(6) 0.017(5)
C65 0.059(5) 0.074(5) 0.070(5) 0.005(4) 0.029(4) 0.012(4)
C66 0.045(4) 0.061(4) 0.040(4) 0.007(3) 0.009(3) 0.003(3)
C67 0.056(5) 0.075(5) 0.047(4) -0.001(4) 0.008(4) -0.009(4)
C68 0.068(5) 0.084(6) 0.047(4) 0.014(4) -0.001(4) 0.005(4)
C69 0.078(6) 0.082(6) 0.080(6) 0.032(5) 0.006(5) 0.001(5)
C70 0.082(6) 0.062(5) 0.082(6) 0.018(5) 0.002(5) -0.004(4)
C71 0.066(5) 0.069(5) 0.049(4) 0.008(4) -0.001(4) -0.005(4)
C72 0.042(4) 0.057(4) 0.048(4) -0.002(3) -0.001(3) -0.011(3)
C73 0.082(6) 0.075(6) 0.084(6) -0.001(5) 0.023(5) -0.005(5)
C74 0.118(9) 0.082(7) 0.122(9) 0.004(7) 0.031(7) 0.012(6)
C75 0.154(10) 0.059(6) 0.092(8) 0.022(5) 0.016(7) -0.001(6)
C76 0.103(7) 0.064(5) 0.058(5) 0.016(4) 0.010(5) -0.005(5)
C77 0.063(5) 0.070(5) 0.046(4) -0.001(4) 0.004(4) -0.003(4)
C78 0.032(4) 0.082(5) 0.045(4) 0.009(4) 0.011(3) -0.006(3)
C79 0.069(6) 0.151(9) 0.077(6) -0.035(6) 0.043(5) -0.044(6)
C80 0.057(6) 0.251(14) 0.082(7) -0.062(8) 0.037(6) -0.038(7)
C81 0.066(7) 0.195(12) 0.059(6) 0.028(7) 0.023(5) 0.002(7)
C82 0.060(5) 0.098(7) 0.107(8) 0.043(6) 0.036(6) -0.004(5)
C83 0.054(5) 0.074(5) 0.074(5) 0.012(4) 0.019(4) -0.008(4)
C84 0.034(4) 0.061(4) 0.053(4) -0.001(3) 0.005(3) -0.005(3)
C85 0.054(5) 0.069(5) 0.063(5) -0.007(4) -0.003(4) 0.001(4)
C86 0.096(7) 0.087(7) 0.075(6) -0.018(5) -0.012(5) 0.003(5)
C87 0.107(8) 0.065(6) 0.133(9) -0.040(6) -0.038(7) 0.009(5)
C88 0.092(7) 0.060(6) 0.128(9) -0.007(6) -0.005(6) -0.007(5)
C89 0.052(5) 0.069(5) 0.076(5) 0.006(4) -0.009(4) -0.008(4)
C90 0.045(4) 0.079(5) 0.035(4) 0.005(3) 0.009(3) -0.010(3)
C91 0.064(5) 0.054(5) 0.054(4) 0.003(4) 0.023(4) 0.003(3)
C92 0.051(4) 0.065(5) 0.044(4) -0.002(3) 0.018(3) 0.013(3)
C93 0.050(4) 0.039(4) 0.047(4) -0.002(3) 0.012(3) 0.005(3)
C94 0.080(5) 0.037(4) 0.067(5) -0.010(4) 0.018(4) 0.002(3)
C95 0.092(7) 0.030(4) 0.111(8) 0.000(4) 0.037(6) -0.002(4)
C96 0.068(5) 0.042(4) 0.098(7) 0.017(4) 0.018(5) -0.013(4)
C97 0.061(5) 0.056(5) 0.062(5) 0.002(4) 0.013(4) 0.000(3)
C98 0.038(4) 0.049(4) 0.055(4) -0.003(3) 0.005(3) -0.004(3)
C99 0.044(4) 0.053(4) 0.043(4) -0.008(3) 0.010(3) -0.005(3)
C100 0.067(5) 0.055(5) 0.065(5) -0.019(4) 0.004(4) -0.011(4)
C101 0.075(6) 0.063(5) 0.091(7) -0.023(5) 0.009(5) -0.004(4)
C102 0.070(6) 0.087(7) 0.080(6) -0.044(5) 0.000(5) -0.015(5)
C103 0.064(5) 0.103(7) 0.052(5) -0.023(5) -0.001(4) -0.003(5)
C104 0.054(4) 0.072(5) 0.044(4) -0.009(4) 0.007(3) 0.003(4)
C105 0.042(4) 0.060(4) 0.047(4) -0.001(3) 0.010(3) 0.006(3)
C106 0.065(5) 0.094(6) 0.059(5) 0.006(4) 0.024(4) 0.001(4)
C107 0.078(7) 0.117(8) 0.097(7) 0.020(6) 0.051(6) 0.000(5)
C108 0.064(6) 0.186(12) 0.054(6) 0.007(6) 0.028(5) 0.017(7)
C109 0.054(5) 0.134(8) 0.066(6) -0.024(5) 0.016(4) 0.021(5)
C110 0.056(5) 0.098(6) 0.067(5) -0.023(5) 0.016(4) 0.001(4)
C111 0.043(4) 0.045(4) 0.050(4) 0.004(3) 0.001(3) -0.005(3)
C112 0.050(4) 0.083(5) 0.052(4) 0.008(4) 0.005(4) 0.004(4)
C113 0.083(6) 0.086(6) 0.053(5) 0.013(4) 0.012(4) -0.009(5)
C114 0.102(7) 0.058(5) 0.069(6) 0.014(4) -0.001(5) 0.002(5)
C115 0.082(6) 0.081(6) 0.091(7) 0.004(5) 0.019(5) 0.022(5)
C116 0.055(5) 0.068(5) 0.070(5) 0.006(4) 0.013(4) 0.014(4)
C117 0.045(4) 0.044(4) 0.052(4) -0.003(3) 0.011(3) 0.006(3)
C118 0.060(5) 0.050(4) 0.054(4) 0.009(3) 0.009(4) 0.012(3)
C119 0.085(6) 0.081(6) 0.056(5) 0.008(4) 0.002(4) 0.015(5)
C120 0.090(7) 0.059(6) 0.097(7) 0.021(5) 0.015(6) 0.011(5)
C121 0.081(6) 0.050(5) 0.100(7) 0.009(5) 0.004(5) 0.009(4)
C122 0.058(5) 0.050(4) 0.067(5) -0.004(4) 0.005(4) 0.009(3)
C123 0.040(4) 0.066(5) 0.043(4) -0.006(3) 0.009(3) 0.001(3)
C124 0.057(5) 0.093(6) 0.056(5) 0.006(4) 0.023(4) 0.022(4)
C125 0.057(5) 0.134(8) 0.065(6) 0.019(5) 0.029(5) 0.010(5)
C126 0.066(6) 0.149(9) 0.064(6) -0.008(6) 0.035(5) 0.017(6)
C127 0.067(6) 0.095(7) 0.088(7) -0.010(5) 0.029(5) 0.022(5)
C128 0.057(5) 0.071(5) 0.064(5) -0.003(4) 0.023(4) 0.012(4)
C129 0.047(4) 0.038(4) 0.044(4) -0.001(3) 0.005(3) 0.000(3)
C130 0.056(5) 0.058(4) 0.052(4) -0.010(4) 0.005(4) 0.003(3)
C131 0.079(6) 0.090(7) 0.060(5) -0.026(5) -0.002(4) 0.013(5)
C132 0.099(8) 0.065(6) 0.109(8) -0.038(6) 0.004(6) -0.003(5)
C133 0.111(8) 0.057(5) 0.117(8) -0.015(5) 0.029(7) -0.036(5)
C134 0.078(6) 0.060(5) 0.071(5) -0.001(4) 0.021(4) -0.014(4)
C135 0.043(4) 0.060(4) 0.051(4) -0.015(3) 0.009(3) 0.003(3)
N1 0.071(4) 0.060(4) 0.040(3) -0.003(3) 0.019(3) -0.002(3)
N2 0.049(3) 0.052(3) 0.040(3) 0.006(3) 0.015(3) 0.002(3)
N3 0.144(7) 0.068(4) 0.062(4) 0.007(3) 0.057(5) 0.005(4)
N4 0.066(4) 0.056(4) 0.038(3) -0.001(3) 0.024(3) -0.010(3)
N5 0.047(3) 0.045(3) 0.033(3) 0.006(2) 0.015(2) -0.003(2)
N6 0.138(6) 0.052(4) 0.056(4) -0.009(3) 0.055(4) -0.012(4)
N7 0.078(4) 0.041(3) 0.047(3) 0.001(3) 0.030(3) 0.003(3)
N8 0.050(3) 0.040(3) 0.037(3) -0.001(2) 0.018(2) 0.004(2)
N9 0.139(6) 0.055(4) 0.063(4) 0.003(3) 0.059(4) 0.005(4)
O1 0.058(3) 0.054(3) 0.058(3) 0.011(2) 0.018(2) 0.008(2)
O2 0.086(4) 0.164(6) 0.077(4) -0.068(4) 0.032(4) -0.001(4)
O3 0.054(3) 0.051(3) 0.048(3) -0.010(2) 0.022(2) -0.006(2)
O4 0.071(4) 0.122(5) 0.060(3) 0.044(3) 0.019(3) -0.024(3)
O5 0.049(3) 0.042(3) 0.050(3) 0.001(2) 0.017(2) 0.0073(19)
O6 0.081(4) 0.109(5) 0.085(4) -0.065(4) 0.032(3) -0.005(3)
P1 0.0427(10) 0.0462(10) 0.0410(10) 0.0016(7) 0.0077(8) -0.0009(7)
P2 0.0399(10) 0.0590(11) 0.0410(10) -0.0026(8) 0.0093(8) -0.0019(8)
P3 0.0373(10) 0.0588(11) 0.0355(9) 0.0015(7) 0.0110(8) -0.0059(7)
P4 0.0381(10) 0.0585(11) 0.0389(10) 0.0022(8) 0.0074(8) -0.0075(8)
P5 0.0385(10) 0.0446(10) 0.0396(9) -0.0052(7) 0.0081(8) 0.0004(7)
P6 0.0404(10) 0.0461(9) 0.0359(9) -0.0015(7) 0.0084(7) 0.0037(7)
Ru1 0.0413(3) 0.0486(3) 0.0349(3) -0.0024(2) 0.0094(2) -0.0013(2)
Ru2 0.0364(3) 0.0539(3) 0.0309(3) 0.0023(2) 0.0104(2) -0.0073(2)
Ru3 0.0393(3) 0.0400(3) 0.0315(3) -0.0049(2) 0.0099(2) 0.0026(2)
S1 0.0599(11) 0.0491(10) 0.0483(10) -0.0066(8) 0.0189(9) -0.0039(8)
S2 0.0601(11) 0.0453(9) 0.0434(9) 0.0032(7) 0.0193(8) -0.0061(8)
S3 0.0593(11) 0.0427(9) 0.0449(9) -0.0077(7) 0.0209(8) -0.0011(7)

loop_
_atom_type_symbol
_atom_type_description
_atom_type_scat_dispersion_real
_atom_type_scat_dispersion_imag
_atom_type_scat_source
C C 0.0033 0.0016 'International Tables Vol C Tables 4.2.6.8 and 6.1.1.4'
H H 0 0 'International Tables Vol C Tables 4.2.6.8 and 6.1.1.4'
N N 0.0061 0.0033 'International Tables Vol C Tables 4.2.6.8 and 6.1.1.4'
O O 0.0106 0.006 'International Tables Vol C Tables 4.2.6.8 and 6.1.1.4'
P P 0.1023 0.0942 'International Tables Vol C Tables 4.2.6.8 and 6.1.1.4'
Ru Ru -1.2594 0.8363 'International Tables Vol C Tables 4.2.6.8 and 6.1.1.4'
S S 0.1246 0.1234 'International Tables Vol C Tables 4.2.6.8 and 6.1.1.4'

loop_
_geom_angle_atom_site_label_1
_geom_angle_atom_site_label_2
_geom_angle_atom_site_label_3
_geom_angle
N1 C1 N3 117.2(6)
N1 C1 S1 125.4(5)
N3 C1 S1 117.4(6)
N2 C2 C3 128.0(6)
N2 C2 H2 116
C3 C2 H2 116
C4 C3 C8 118.5(7)
C4 C3 C2 116.6(7)
C8 C3 C2 124.9(6)
C5 C4 C3 122.8(9)
C5 C4 H4 118.6
C3 C4 H4 118.6
C4 C5 C6 119.4(9)
C4 C5 H5 120.3
C6 C5 H5 120.3
C7 C6 C5 119.9(8)
C7 C6 H6 120.1
C5 C6 H6 120.1
C6 C7 C8 122.6(8)
C6 C7 H7 118.7
C8 C7 H7 118.7
O1 C8 C3 125.5(6)
O1 C8 C7 117.7(7)
C3 C8 C7 116.8(7)
C10 C9 C14 118.0(7)
C10 C9 P1 119.1(5)
C14 C9 P1 122.8(6)
C9 C10 C11 122.1(8)
C9 C10 H10 119
C11 C10 H10 119
C12 C11 C10 118.7(8)
C12 C11 H11 120.6
C10 C11 H11 120.6
C13 C12 C11 120.0(8)
C13 C12 H12 120
C11 C12 H12 120
C14 C13 C12 120.5(9)
C14 C13 H13 119.8
C12 C13 H13 119.8
C13 C14 C9 120.5(8)
C13 C14 H14 119.7
C9 C14 H14 119.7
C16 C15 C20 119.2(6)
C16 C15 P1 118.2(6)
C20 C15 P1 122.6(5)
C17 C16 C15 120.1(8)
C17 C16 H16 120
C15 C16 H16 120
C18 C17 C16 120.3(9)
C18 C17 H17 119.8
C16 C17 H17 119.8
C19 C18 C17 120.7(8)
C19 C18 H18 119.6
C17 C18 H18 119.6
C18 C19 C20 119.8(8)
C18 C19 H19 120.1
C20 C19 H19 120.1
C19 C20 C15 119.7(7)
C19 C20 H20 120.1
C15 C20 H20 120.1
C22 C21 C26 117.9(7)
C22 C21 P1 122.7(6)
C26 C21 P1 119.5(5)
C21 C22 C23 121.1(8)
C21 C22 H22 119.4
C23 C22 H22 119.4
C22 C23 C24 118.3(9)
C22 C23 H23 120.9
C24 C23 H23 120.9
C25 C24 C23 121.0(9)
C25 C24 H24 119.5
C23 C24 H24 119.5
C26 C25 C24 119.5(9)
C26 C25 H25 120.2
C24 C25 H25 120.2
C25 C26 C21 122.2(8)
C25 C26 H26 118.9
C21 C26 H26 118.9
C32 C27 C28 118.7(7)
C32 C27 P2 123.2(5)
C28 C27 P2 118.0(6)
C29 C28 C27 120.8(8)
C29 C28 H28 119.6
C27 C28 H28 119.6
C30 C29 C28 118.7(8)
C30 C29 H29 120.6
C28 C29 H29 120.6
C31 C30 C29 120.3(8)
C31 C30 H30 119.9
C29 C30 H30 119.9
C32 C31 C30 120.3(8)
C32 C31 H31 119.8
C30 C31 H31 119.8
C27 C32 C31 121.1(7)
C27 C32 H32 119.5
C31 C32 H32 119.5
C34 C33 C38 118.2(7)
C34 C33 P2 120.4(5)
C38 C33 P2 121.4(6)
C33 C34 C35 120.5(8)
C33 C34 H34 119.8
C35 C34 H34 119.8
C36 C35 C34 120.4(9)
C36 C35 H35 119.8
C34 C35 H35 119.8
C37 C36 C35 120.0(8)
C37 C36 H36 120
C35 C36 H36 120
C36 C37 C38 119.6(8)
C36 C37 H37 120.2
C38 C37 H37 120.2
C33 C38 C37 121.3(8)
C33 C38 H38 119.4
C37 C38 H38 119.4
C40 C39 C44 118.2(6)
C40 C39 P2 119.3(6)
C44 C39 P2 122.3(6)
C39 C40 C41 121.0(8)
C39 C40 H40 119.5
C41 C40 H40 119.5
C42 C41 C40 119.2(8)
C42 C41 H41 120.4
C40 C41 H41 120.4
C43 C42 C41 119.9(8)
C43 C42 H42 120.1
C41 C42 H42 120.1
C42 C43 C44 123.0(9)
C42 C43 H43 118.5
C44 C43 H43 118.5
C43 C44 C39 118.7(8)
C43 C44 H44 120.7
C39 C44 H44 120.7
O2 C45 Ru1 176.9(8)
N4 C46 N6 117.5(6)
N4 C46 S2 126.1(5)
N6 C46 S2 116.4(5)
N5 C47 C48 129.4(6)
N5 C47 H47 115.3
C48 C47 H47 115.3
C49 C48 C47 118.1(7)
C49 C48 C53 119.4(6)
C47 C48 C53 122.5(6)
C50 C49 C48 124.4(8)
C50 C49 H49 117.8
C48 C49 H49 117.8
C49 C50 C51 117.1(8)
C49 C50 H50 121.4
C51 C50 H50 121.4
C52 C51 C50 120.7(7)
C52 C51 H51 119.7
C50 C51 H51 119.7
C51 C52 C53 122.8(8)
C51 C52 H52 118.6
C53 C52 H52 118.6
O3 C53 C52 118.0(6)
O3 C53 C48 126.5(6)
C52 C53 C48 115.5(7)
C59 C54 C55 117.9(6)
C59 C54 P3 124.1(5)
C55 C54 P3 117.9(5)
C56 C55 C54 121.3(7)
C56 C55 H55 119.4
C54 C55 H55 119.4
C55 C56 C57 119.0(7)
C55 C56 H56 120.5
C57 C56 H56 120.5
C58 C57 C56 120.0(8)
C58 C57 H57 120
C56 C57 H57 120
C59 C58 C57 120.9(8)
C59 C58 H58 119.5
C57 C58 H58 119.5
C58 C59 C54 120.9(7)
C58 C59 H59 119.6
C54 C59 H59 119.6
C65 C60 C61 118.2(6)
C65 C60 P3 122.2(5)
C61 C60 P3 119.5(5)
C62 C61 C60 120.7(8)
C62 C61 H61 119.6
C60 C61 H61 119.6
C63 C62 C61 119.4(8)
C63 C62 H62 120.3
C61 C62 H62 120.3
C64 C63 C62 120.6(7)
C64 C63 H63 119.7
C62 C63 H63 119.7
C63 C64 C65 121.4(8)
C63 C64 H64 119.3
C65 C64 H64 119.3
C60 C65 C64 119.6(7)
C60 C65 H65 120.2
C64 C65 H65 120.2
C67 C66 C71 119.2(6)
C67 C66 P3 120.9(5)
C71 C66 P3 119.9(5)
C66 C67 C68 120.3(7)
C66 C67 H67 119.9
C68 C67 H67 119.9
C69 C68 C67 119.7(7)
C69 C68 H68 120.1
C67 C68 H68 120.1
C68 C69 C70 120.0(8)
C68 C69 H69 120
C70 C69 H69 120
C69 C70 C71 121.0(8)
C69 C70 H70 119.5
C71 C70 H70 119.5
C70 C71 C66 119.8(7)
C70 C71 H71 120.1
C66 C71 H71 120.1
C77 C72 C73 118.0(7)
C77 C72 P4 119.9(5)
C73 C72 P4 122.0(6)
C74 C73 C72 119.1(8)
C74 C73 H73 120.4
C72 C73 H73 120.4
C73 C74 C75 121.6(9)
C73 C74 H74 119.2
C75 C74 H74 119.2
C76 C75 C74 118.2(9)
C76 C75 H75 120.9
C74 C75 H75 120.9
C77 C76 C75 121.7(8)
C77 C76 H76 119.1
C75 C76 H76 119.1
C76 C77 C72 121.2(7)
C76 C77 H77 119.4
C72 C77 H77 119.4
C79 C78 C83 118.8(6)
C79 C78 P4 120.2(5)
C83 C78 P4 121.0(6)
C78 C79 C80 120.7(8)
C78 C79 H79 119.7
C80 C79 H79 119.7
C81 C80 C79 120.1(9)
C81 C80 H80 120
C79 C80 H80 120
C82 C81 C80 120.0(8)
C82 C81 H81 120
C80 C81 H81 120
C81 C82 C83 121.2(8)
C81 C82 H82 119.4
C83 C82 H82 119.4
C78 C83 C82 119.2(8)
C78 C83 H83 120.4
C82 C83 H83 120.4
C89 C84 C85 118.3(7)
C89 C84 P4 118.9(6)
C85 C84 P4 122.7(6)
C86 C85 C84 119.7(8)
C86 C85 H85 120.1
C84 C85 H85 120.1
C87 C86 C85 121.3(9)
C87 C86 H86 119.3
C85 C86 H86 119.3
C86 C87 C88 119.9(8)
C86 C87 H87 120.1
C88 C87 H87 120.1
C89 C88 C87 118.7(9)
C89 C88 H88 120.7
C87 C88 H88 120.7
C84 C89 C88 122.1(8)
C84 C89 H89 119
C88 C89 H89 119
O4 C90 Ru2 172.9(6)
N7 C91 N9 117.0(6)
N7 C91 S3 125.6(5)
N9 C91 S3 117.5(5)
N8 C92 C93 129.4(6)
N8 C92 H92 115.3
C93 C92 H92 115.3
C94 C93 C92 118.0(6)
C94 C93 C98 119.1(6)
C92 C93 C98 122.9(5)
C95 C94 C93 122.7(7)
C95 C94 H94 118.7
C93 C94 H94 118.7
C94 C95 C96 119.1(7)
C94 C95 H95 120.5
C96 C95 H95 120.5
C97 C96 C95 120.9(7)
C97 C96 H96 119.5
C95 C96 H96 119.5
C96 C97 C98 121.6(7)
C96 C97 H97 119.2
C98 C97 H97 119.2
O5 C98 C97 116.7(6)
O5 C98 C93 126.7(6)
C97 C98 C93 116.6(6)
C104 C99 C100 117.3(6)
C104 C99 P5 121.9(5)
C100 C99 P5 120.7(5)
C99 C100 C101 120.9(7)
C99 C100 H100 119.5
C101 C100 H100 119.5
C102 C101 C100 121.0(8)
C102 C101 H101 119.5
C100 C101 H101 119.5
C101 C102 C103 118.7(7)
C101 C102 H102 120.6
C103 C102 H102 120.6
C102 C103 C104 120.6(8)
C102 C103 H103 119.7
C104 C103 H103 119.7
C99 C104 C103 121.5(7)
C99 C104 H104 119.2
C103 C104 H104 119.2
C110 C105 C106 118.5(6)
C110 C105 P5 119.6(5)
C106 C105 P5 121.9(5)
C107 C106 C105 119.9(8)
C107 C106 H106 120.1
C105 C106 H106 120.1
C108 C107 C106 120.4(9)
C108 C107 H107 119.8
C106 C107 H107 119.8
C109 C108 C107 121.1(8)
C109 C108 H108 119.5
C107 C108 H108 119.5
C108 C109 C110 119.7(8)
C108 C109 H109 120.1
C110 C109 H109 120.1
C109 C110 C105 120.4(8)
C109 C110 H110 119.8
C105 C110 H110 119.8
C116 C111 C112 119.3(6)
C116 C111 P5 124.2(5)
C112 C111 P5 116.5(5)
C113 C112 C111 119.5(7)
C113 C112 H112 120.2
C111 C112 H112 120.2
C114 C113 C112 119.3(7)
C114 C113 H113 120.3
C112 C113 H113 120.3
C115 C114 C113 120.9(8)
C115 C114 H114 119.6
C113 C114 H114 119.6
C114 C115 C116 120.4(8)
C114 C115 H115 119.8
C116 C115 H115 119.8
C111 C116 C115 120.6(7)
C111 C116 H116 119.7
C115 C116 H116 119.7
C118 C117 C122 119.0(6)
C118 C117 P6 123.2(5)
C122 C117 P6 117.8(5)
C117 C118 C119 119.7(7)
C117 C118 H118 120.2
C119 C118 H118 120.2
C120 C119 C118 119.6(8)
C120 C119 H119 120.2
C118 C119 H119 120.2
C121 C120 C119 122.0(8)
C121 C120 H120 119
C119 C120 H120 119
C120 C121 C122 117.9(8)
C120 C121 H121 121.1
C122 C121 H121 121.1
C121 C122 C117 121.8(7)
C121 C122 H122 119.1
C117 C122 H122 119.1
C124 C123 C128 118.1(6)
C124 C123 P6 120.3(5)
C128 C123 P6 121.6(5)
C123 C124 C125 122.2(7)
C123 C124 H124 118.9
C125 C124 H124 118.9
C126 C125 C124 119.4(8)
C126 C125 H125 120.3
C124 C125 H125 120.3
C127 C126 C125 120.4(7)
C127 C126 H126 119.8
C125 C126 H126 119.8
C126 C127 C128 119.9(7)
C126 C127 H127 120
C128 C127 H127 120
C123 C128 C127 119.9(7)
C123 C128 H128 120
C127 C128 H128 120
C134 C129 C130 118.4(6)
C134 C129 P6 121.4(5)
C130 C129 P6 120.2(5)
C131 C130 C129 120.9(7)
C131 C130 H130 119.5
C129 C130 H130 119.5
C130 C131 C132 119.9(8)
C130 C131 H131 120.1
C132 C131 H131 120.1
C133 C132 C131 120.8(8)
C133 C132 H132 119.6
C131 C132 H132 119.6
C132 C133 C134 119.1(8)
C132 C133 H133 120.5
C134 C133 H133 120.5
C133 C134 C129 121.0(7)
C133 C134 H134 119.5
C129 C134 H134 119.5
O6 C135 Ru3 177.1(7)
C1 N1 N2 114.1(5)
C2 N2 N1 113.8(5)
C2 N2 Ru1 124.4(4)
N1 N2 Ru1 121.7(4)
C1 N3 H3A 120
C1 N3 H3B 120
H3A N3 H3B 120
C46 N4 N5 114.4(5)
C47 N5 N4 114.2(5)
C47 N5 Ru2 124.6(4)
N4 N5 Ru2 121.2(4)
C46 N6 H6A 120
C46 N6 H6B 120
H6A N6 H6B 120
C91 N7 N8 114.4(5)
C92 N8 N7 114.3(5)
C92 N8 Ru3 124.1(4)
N7 N8 Ru3 121.5(4)
C91 N9 H9A 120
C91 N9 H9B 120
H9A N9 H9B 120
C8 O1 Ru1 126.2(4)
C53 O3 Ru2 126.8(4)
C98 O5 Ru3 125.0(4)
C21 P1 C9 104.6(3)
C21 P1 C15 104.0(3)
C9 P1 C15 103.6(3)
C21 P1 Ru1 114.6(2)
C9 P1 Ru1 112.2(2)
C15 P1 Ru1 116.5(2)
C27 P2 C39 105.0(3)
C27 P2 C33 102.5(3)
C39 P2 C33 103.6(3)
C27 P2 Ru1 115.1(2)
C39 P2 Ru1 115.2(2)
C33 P2 Ru1 114.0(2)
C60 P3 C54 105.5(3)
C60 P3 C66 104.1(3)
C54 P3 C66 102.0(3)
C60 P3 Ru2 114.8(2)
C54 P3 Ru2 114.0(2)
C66 P3 Ru2 115.0(2)
C72 P4 C84 103.4(3)
C72 P4 C78 104.8(3)
C84 P4 C78 102.5(3)
C72 P4 Ru2 115.1(2)
C84 P4 Ru2 116.7(2)
C78 P4 Ru2 112.8(2)
C105 P5 C111 105.1(3)
C105 P5 C99 103.8(3)
C111 P5 C99 102.4(3)
C105 P5 Ru3 114.9(2)
C111 P5 Ru3 114.1(2)
C99 P5 Ru3 115.1(2)
C129 P6 C123 104.7(3)
C129 P6 C117 104.0(3)
C123 P6 C117 103.9(3)
C129 P6 Ru3 115.3(2)
C123 P6 Ru3 112.0(2)
C117 P6 Ru3 115.7(2)
C45 Ru1 N2 173.9(3)
C45 Ru1 O1 95.0(2)
N2 Ru1 O1 90.62(19)
C45 Ru1 S1 93.3(2)
N2 Ru1 S1 81.16(15)
O1 Ru1 S1 171.76(13)
C45 Ru1 P2 91.2(2)
N2 Ru1 P2 90.94(15)
O1 Ru1 P2 92.00(13)
S1 Ru1 P2 87.73(6)
C45 Ru1 P1 87.4(2)
N2 Ru1 P1 90.68(15)
O1 Ru1 P1 86.18(13)
S1 Ru1 P1 94.29(6)
P2 Ru1 P1 177.58(6)
C90 Ru2 N5 173.6(3)
C90 Ru2 O3 95.9(2)
N5 Ru2 O3 89.86(17)
C90 Ru2 S2 92.8(2)
N5 Ru2 S2 81.48(14)
O3 Ru2 S2 171.32(12)
C90 Ru2 P4 86.9(2)
N5 Ru2 P4 90.81(14)
O3 Ru2 P4 86.16(13)
S2 Ru2 P4 94.55(6)
C90 Ru2 P3 92.1(2)
N5 Ru2 P3 90.53(14)
O3 Ru2 P3 90.57(13)
S2 Ru2 P3 88.88(6)
P4 Ru2 P3 176.47(6)
C135 Ru3 N8 173.7(2)
C135 Ru3 O5 95.7(2)
N8 Ru3 O5 90.38(17)
C135 Ru3 S3 92.9(2)
N8 Ru3 S3 81.07(14)
O5 Ru3 S3 171.45(11)
C135 Ru3 P5 90.3(2)
N8 Ru3 P5 91.33(14)
O5 Ru3 P5 91.89(12)
S3 Ru3 P5 88.20(6)
C135 Ru3 P6 88.2(2)
N8 Ru3 P6 90.40(14)
O5 Ru3 P6 85.98(12)
S3 Ru3 P6 94.16(6)
P5 Ru3 P6 177.26(6)
C1 S1 Ru1 97.4(2)
C46 S2 Ru2 96.8(2)
C91 S3 Ru3 97.0(2)

loop_
_geom_bond_atom_site_label_1
_geom_bond_atom_site_label_2
_geom_bond_distance
C1 N1 1.303(8)
C1 N3 1.365(8)
C1 S1 1.715(7)
C2 N2 1.301(8)
C2 C3 1.428(9)
C2 H2 0.93
C3 C4 1.397(10)
C3 C8 1.411(9)
C4 C5 1.359(12)
C4 H4 0.93
C5 C6 1.375(13)
C5 H5 0.93
C6 C7 1.356(11)
C6 H6 0.93
C7 C8 1.421(9)
C7 H7 0.93
C8 O1 1.306(8)
C9 C10 1.379(9)
C9 C14 1.382(9)
C9 P1 1.827(6)
C10 C11 1.381(9)
C10 H10 0.93
C11 C12 1.376(12)
C11 H11 0.93
C12 C13 1.376(12)
C12 H12 0.93
C13 C14 1.375(10)
C13 H13 0.93
C14 H14 0.93
C15 C16 1.390(9)
C15 C20 1.390(9)
C15 P1 1.831(7)
C16 C17 1.370(10)
C16 H16 0.93
C17 C18 1.368(12)
C17 H17 0.93
C18 C19 1.366(12)
C18 H18 0.93
C19 C20 1.388(10)
C19 H19 0.93
C20 H20 0.93
C21 C22 1.372(9)
C21 C26 1.400(9)
C21 P1 1.825(7)
C22 C23 1.387(11)
C22 H22 0.93
C23 C24 1.400(13)
C23 H23 0.93
C24 C25 1.358(13)
C24 H24 0.93
C25 C26 1.345(10)
C25 H25 0.93
C26 H26 0.93
C27 C32 1.373(9)
C27 C28 1.396(9)
C27 P2 1.814(7)
C28 C29 1.392(11)
C28 H28 0.93
C29 C30 1.392(12)
C29 H29 0.93
C30 C31 1.375(11)
C30 H30 0.93
C31 C32 1.373(10)
C31 H31 0.93
C32 H32 0.93
C33 C34 1.375(9)
C33 C38 1.380(9)
C33 P2 1.845(6)
C34 C35 1.386(10)
C34 H34 0.93
C35 C36 1.366(11)
C35 H35 0.93
C36 C37 1.362(12)
C36 H36 0.93
C37 C38 1.384(11)
C37 H37 0.93
C38 H38 0.93
C39 C40 1.392(10)
C39 C44 1.405(10)
C39 P2 1.829(6)
C40 C41 1.396(9)
C40 H40 0.93
C41 C42 1.381(12)
C41 H41 0.93
C42 C43 1.333(12)
C42 H42 0.93
C43 C44 1.384(10)
C43 H43 0.93
C44 H44 0.93
C45 O2 1.126(7)
C45 Ru1 1.893(7)
C46 N4 1.291(7)
C46 N6 1.371(7)
C46 S2 1.728(6)
C47 N5 1.273(7)
C47 C48 1.442(9)
C47 H47 0.93
C48 C49 1.379(9)
C48 C53 1.446(9)
C49 C50 1.369(10)
C49 H49 0.93
C50 C51 1.399(11)
C50 H50 0.93
C51 C52 1.390(11)
C51 H51 0.93
C52 C53 1.408(9)
C52 H52 0.93
C53 O3 1.270(8)
C54 C59 1.385(9)
C54 C55 1.397(8)
C54 P3 1.825(7)
C55 C56 1.372(10)
C55 H55 0.93
C56 C57 1.393(11)
C56 H56 0.93
C57 C58 1.362(11)
C57 H57 0.93
C58 C59 1.362(10)
C58 H58 0.93
C59 H59 0.93
C60 C65 1.382(9)
C60 C61 1.402(9)
C60 P3 1.825(6)
C61 C62 1.393(9)
C61 H61 0.93
C62 C63 1.362(12)
C62 H62 0.93
C63 C64 1.347(12)
C63 H63 0.93
C64 C65 1.394(9)
C64 H64 0.93
C65 H65 0.93
C66 C67 1.381(9)
C66 C71 1.383(9)
C66 P3 1.840(6)
C67 C68 1.393(10)
C67 H67 0.93
C68 C69 1.367(11)
C68 H68 0.93
C69 C70 1.369(11)
C69 H69 0.93
C70 C71 1.375(10)
C70 H70 0.93
C71 H71 0.93
C72 C77 1.401(9)
C72 C73 1.403(10)
C72 P4 1.811(7)
C73 C74 1.382(12)
C73 H73 0.93
C74 C75 1.382(12)
C74 H74 0.93
C75 C76 1.376(12)
C75 H75 0.93
C76 C77 1.338(10)
C76 H76 0.93
C77 H77 0.93
C78 C79 1.353(10)
C78 C83 1.377(9)
C78 P4 1.838(6)
C79 C80 1.392(10)
C79 H79 0.93
C80 C81 1.351(13)
C80 H80 0.93
C81 C82 1.327(12)
C81 H81 0.93
C82 C83 1.400(10)
C82 H82 0.93
C83 H83 0.93
C84 C89 1.375(9)
C84 C85 1.396(9)
C84 P4 1.820(7)
C85 C86 1.384(10)
C85 H85 0.93
C86 C87 1.361(12)
C86 H86 0.93
C87 C88 1.391(12)
C87 H87 0.93
C88 C89 1.385(11)
C88 H88 0.93
C89 H89 0.93
C90 O4 1.146(7)
C90 Ru2 1.858(6)
C91 N7 1.295(8)
C91 N9 1.352(8)
C91 S3 1.724(7)
C92 N8 1.297(8)
C92 C93 1.431(8)
C92 H92 0.93
C93 C94 1.393(8)
C93 C98 1.432(8)
C94 C95 1.361(10)
C94 H94 0.93
C95 C96 1.387(10)
C95 H95 0.93
C96 C97 1.365(9)
C96 H96 0.93
C97 C98 1.429(9)
C97 H97 0.93
C98 O5 1.304(7)
C99 C104 1.376(9)
C99 C100 1.384(9)
C99 P5 1.835(6)
C100 C101 1.386(9)
C100 H100 0.93
C101 C102 1.360(11)
C101 H101 0.93
C102 C103 1.373(11)
C102 H102 0.93
C103 C104 1.380(10)
C103 H103 0.93
C104 H104 0.93
C105 C110 1.406(9)
C105 C106 1.411(10)
C105 P5 1.814(6)
C106 C107 1.390(10)
C106 H106 0.93
C107 C108 1.380(13)
C107 H107 0.93
C108 C109 1.367(13)
C108 H108 0.93
C109 C110 1.403(10)
C109 H109 0.93
C110 H110 0.93
C111 C116 1.356(9)
C111 C112 1.413(9)
C111 P5 1.823(6)
C112 C113 1.404(10)
C112 H112 0.93
C113 C114 1.371(11)
C113 H113 0.93
C114 C115 1.359(11)
C114 H114 0.93
C115 C116 1.395(10)
C115 H115 0.93
C116 H116 0.93
C117 C118 1.387(9)
C117 C122 1.388(9)
C117 P6 1.840(6)
C118 C119 1.391(9)
C118 H118 0.93
C119 C120 1.374(11)
C119 H119 0.93
C120 C121 1.370(11)
C120 H120 0.93
C121 C122 1.385(10)
C121 H121 0.93
C122 H122 0.93
C123 C124 1.365(9)
C123 C128 1.395(9)
C123 P6 1.833(6)
C124 C125 1.379(9)
C124 H124 0.93
C125 C126 1.370(11)
C125 H125 0.93
C126 C127 1.366(11)
C126 H126 0.93
C127 C128 1.400(9)
C127 H127 0.93
C128 H128 0.93
C129 C134 1.387(9)
C129 C130 1.396(8)
C129 P6 1.824(6)
C130 C131 1.362(10)
C130 H130 0.93
C131 C132 1.380(12)
C131 H131 0.93
C132 C133 1.378(12)
C132 H132 0.93
C133 C134 1.382(10)
C133 H133 0.93
C134 H134 0.93
C135 O6 1.130(7)
C135 Ru3 1.880(6)
N1 N2 1.405(7)
N2 Ru1 2.061(5)
N3 H3A 0.86
N3 H3B 0.86
N4 N5 1.400(6)
N5 Ru2 2.077(4)
N6 H6A 0.86
N6 H6B 0.86
N7 N8 1.402(6)
N8 Ru3 2.070(4)
N9 H9A 0.86
N9 H9B 0.86
O1 Ru1 2.069(4)
O3 Ru2 2.089(4)
O5 Ru3 2.093(4)
P1 Ru1 2.4058(18)
P2 Ru1 2.3984(18)
P3 Ru2 2.4026(17)
P4 Ru2 2.4005(18)
P5 Ru3 2.3949(17)
P6 Ru3 2.4084(17)
Ru1 S1 2.3434(17)
Ru2 S2 2.3408(17)
Ru3 S3 2.3497(16)
